data_7158650
loop_
_publ_author_name
'Ricca, Michael'
'Zhang, Wei'
'Li, Jiaqi'
'Fellowes, Thomas'
'White, Jonathan M.'
'Donnelly, Paul S.'
'Rizzacasa, Mark A.'

_publ_section_title
;
 Synthesis of acyloin natural products by Mukaiyama hydration.
;
_journal_issue 19
_journal_name_full 'Organic &amp; biomolecular chemistry'
_journal_page_first 4038
_journal_page_last 4047
_journal_paper_doi 10.1039/d2ob00651k
_journal_volume 20
_journal_year 2022
_chemical_formula_moiety 'C21 H26 Co N2 O5'
_chemical_formula_sum 'C21 H26 Co N2 O5'
_chemical_formula_weight 445.37
_space_group_crystal_system tetragonal
_space_group_IT_number 113
_space_group_name_Hall 'P -4 2ab'
_space_group_name_H-M_alt 'P -4 21 m'
_atom_sites_solution_hydrogens mixed
_audit_creation_date 2021-08-29
_audit_creation_method
;
Olex2 1.3
(compiled 2020.11.12 svn.r5f609507 for OlexSys, GUI svn.r6272)
;
_audit_update_record
;
2021-08-31 deposited with the CCDC.	2022-04-25 downloaded from the CCDC.
;
_cell_angle_alpha 90
_cell_angle_beta 90
_cell_angle_gamma 90
_cell_formula_units_Z 4
_cell_length_a 20.4662(3)
_cell_length_b 20.4662(3)
_cell_length_c 5.03150(10)
_cell_measurement_reflns_used 3778
_cell_measurement_temperature 100.0(1)
_cell_measurement_theta_max 75.3290
_cell_measurement_theta_min 3.0480
_cell_volume 2107.52(6)
_computing_cell_refinement 'CrysAlisPro 1.171.40.68a (Rigaku OD, 2019)'
_computing_data_collection 'CrysAlisPro 1.171.40.68a (Rigaku OD, 2019)'
_computing_data_reduction 'CrysAlisPro 1.171.40.68a (Rigaku OD, 2019)'
_computing_molecular_graphics 'Olex2 1.3 (Dolomanov et al., 2009)'
_computing_publication_material 'Olex2 1.3 (Dolomanov et al., 2009)'
_computing_structure_refinement 'SHELXL-2018/3 (Sheldrick, 2018)'
_diffrn_ambient_environment N~2~
_diffrn_ambient_temperature 100.0(1)
_diffrn_detector 'CCD plate'
_diffrn_detector_type HyPix
_diffrn_measured_fraction_theta_full 0.983
_diffrn_measured_fraction_theta_max 0.977
_diffrn_measurement_device 'four-circle diffractometer'
_diffrn_measurement_device_type 'XtaLAB Synergy, Dualflex, HyPix'
_diffrn_measurement_method '\w scans'
_diffrn_radiation_monochromator mirror
_diffrn_radiation_probe x-ray
_diffrn_radiation_type 'Cu K\a'
_diffrn_radiation_wavelength 1.54184
_diffrn_reflns_av_R_equivalents 0.0623
_diffrn_reflns_av_unetI/netI 0.0449
_diffrn_reflns_Laue_measured_fraction_full 0.983
_diffrn_reflns_Laue_measured_fraction_max 0.977
_diffrn_reflns_limit_h_max 24
_diffrn_reflns_limit_h_min -25
_diffrn_reflns_limit_k_max 25
_diffrn_reflns_limit_k_min -21
_diffrn_reflns_limit_l_max 6
_diffrn_reflns_limit_l_min -2
_diffrn_reflns_number 10846
_diffrn_reflns_point_group_measured_fraction_full 0.987
_diffrn_reflns_point_group_measured_fraction_max 0.970
_diffrn_reflns_theta_full 67.684
_diffrn_reflns_theta_max 77.113
_diffrn_reflns_theta_min 3.054
_diffrn_source 'micro-focus sealed X-ray tube'
_diffrn_source_type 'PhotonJet (Cu) X-ray Source'
_exptl_absorpt_coefficient_mu 6.675
_exptl_absorpt_correction_T_max 1.00000
_exptl_absorpt_correction_T_min 0.62826
_exptl_absorpt_correction_type multi-scan
_exptl_absorpt_process_details
;
CrysAlisPro 1.171.40.53 (Rigaku Oxford Diffraction, 2019)
Empirical absorption correction using spherical harmonics,
 implemented in SCALE3 ABSPACK scaling algorithm.
;
_exptl_crystal_colour yellow
_exptl_crystal_colour_primary yellow
_exptl_crystal_density_diffrn 1.404
_exptl_crystal_description needle
_exptl_crystal_F_000 932
_exptl_crystal_size_max 0.321
_exptl_crystal_size_mid 0.031
_exptl_crystal_size_min 0.025
_refine_diff_density_max 0.390
_refine_diff_density_min -0.410
_refine_diff_density_rms 0.066
_refine_ls_abs_structure_details
;
 Flack x determined using 758 quotients [(I+)-(I-)]/[(I+)+(I-)]
 (Parsons, Flack and Wagner, Acta Cryst. B69 (2013) 249-259).
;
_refine_ls_abs_structure_Flack -0.023(3)
_refine_ls_extinction_method none
_refine_ls_goodness_of_fit_ref 1.069
_refine_ls_hydrogen_treatment mixed
_refine_ls_matrix_type full
_refine_ls_number_parameters 141
_refine_ls_number_reflns 2264
_refine_ls_number_restraints 2
_refine_ls_restrained_S_all 1.069
_refine_ls_R_factor_all 0.0475
_refine_ls_R_factor_gt 0.0393
_refine_ls_shift/su_max 0.000
_refine_ls_shift/su_mean 0.000
_refine_ls_structure_factor_coef Fsqd
_refine_ls_weighting_details 'w=1/[\s^2^(Fo^2^)+(0.0534P)^2^+1.2426P] where P=(Fo^2^+2Fc^2^)/3'
_refine_ls_weighting_scheme calc
_refine_ls_wR_factor_gt 0.0989
_refine_ls_wR_factor_ref 0.1077
_reflns_Friedel_coverage 0.701
_reflns_Friedel_fraction_full 0.994
_reflns_Friedel_fraction_max 0.961
_reflns_number_gt 2040
_reflns_number_total 2264
_reflns_threshold_expression 'I > 2\s(I)'
_cod_data_source_file d2ob00651k2.cif
_cod_data_source_block shelx
_cod_depositor_comments 'Adding full bibliography for 7158650--7158653.cif.'
_cod_original_cell_volume 2107.52(7)
_cod_database_code 7158650
_shelx_shelxl_version_number 2018/3
_chemical_oxdiff_usercomment 'MR-P116-2-Co(II) yellow needle)'
_shelx_space_group_comment
;
The symmetry employed for this shelxl refinement is uniquely defined
by the following loop, which should always be used as a source of
symmetry information in preference to the above space-group names.
They are only intended as comments.
;
_olex2_refinement_description
;
1. Restrained distances
 H3A-H3A_$1
 1.38 with sigma of 0.01
 O3-H3A
 0.83 with sigma of 0.01
2.a Secondary CH2 refined with riding coordinates:
 C8(H8A,H8B), C9(H9A,H9B), C10(H10A,H10B)
2.b Aromatic/amide H refined with riding coordinates:
 C3(H3), C4(H4), C5(H5), C7(H7)
2.c Idealised Me refined as rotating group:
 C11(H11A,H11B,H11C)
;
_olex2_submission_special_instructions 'No special instructions were received'
_oxdiff_exptl_absorpt_empirical_details
;
Empirical correction (ABSPACK) includes:
- Absorption correction using spherical harmonics
- Frame scaling
;
_oxdiff_exptl_absorpt_empirical_full_max 1.800
_oxdiff_exptl_absorpt_empirical_full_min 0.507

loop_
_space_group_symop_operation_xyz
'x, y, z'
'-x, -y, z'
'y, -x, -z'
'-y, x, -z'
'-x+1/2, y+1/2, -z'
'x+1/2, -y+1/2, -z'
'-y+1/2, -x+1/2, z'
'y+1/2, x+1/2, z'

loop_
_atom_site_label
_atom_site_type_symbol
_atom_site_fract_x
_atom_site_fract_y
_atom_site_fract_z
_atom_site_U_iso_or_equiv
_atom_site_adp_type
_atom_site_occupancy
_atom_site_site_symmetry_order
_atom_site_calc_flag
_atom_site_refinement_flags_posn
_atom_site_refinement_flags_adp
_atom_site_refinement_flags_occupancy
_atom_site_disorder_assembly
_atom_site_disorder_group
C1 C 0.40739(18) 0.27705(18) 0.3564(8) 0.0276(8) Uani 1 1 d . . . . .
C2 C 0.40344(19) 0.33132(19) 0.1859(8) 0.0275(8) Uani 1 1 d . . . . .
C3 C 0.4512(2) 0.38103(19) 0.1963(8) 0.0300(8) Uani 1 1 d . . . . .
H3 H 0.448289 0.416311 0.080386 0.036 Uiso 1 1 calc R U . . .
C4 C 0.50185(19) 0.3782(2) 0.3739(9) 0.0333(8) Uani 1 1 d . . . . .
H4 H 0.532829 0.411429 0.378899 0.040 Uiso 1 1 calc R U . . .
C5 C 0.50673(18) 0.3250(2) 0.5482(8) 0.0312(8) Uani 1 1 d . . . . .
H5 H 0.540843 0.323208 0.670155 0.037 Uiso 1 1 calc R U . . .
C6 C 0.46123(19) 0.2753(2) 0.5400(8) 0.0290(8) Uani 1 1 d . . . . .
C7 C 0.35272(19) 0.33966(19) -0.0069(8) 0.0284(8) Uani 1 1 d . . . . .
H7 H 0.354909 0.377844 -0.106740 0.034 Uiso 1 1 calc R U . . .
C8 C 0.2619(2) 0.3252(2) -0.2774(9) 0.0321(9) Uani 1 1 d . . . . .
H8A H 0.275964 0.305785 -0.443641 0.039 Uiso 1 1 calc R U . . .
H8B H 0.267076 0.372208 -0.292809 0.039 Uiso 1 1 calc R U . . .
C9 C 0.1904(2) 0.3096(2) -0.2330(13) 0.0352(13) Uani 1 2 d S T P . .
H9A H 0.178593 0.321406 -0.052594 0.042 Uiso 1 2 calc R U P . .
H9B H 0.164177 0.335822 -0.352903 0.042 Uiso 1 2 calc R U P . .
C10 C 0.51518(19) 0.2147(2) 0.8810(9) 0.0380(9) Uani 1 1 d . . . . .
H10A H 0.516375 0.251644 1.001827 0.046 Uiso 1 1 calc R U . . .
H10B H 0.556306 0.213021 0.785387 0.046 Uiso 1 1 calc R U . . .
C11 C 0.5047(3) 0.1525(3) 1.0330(11) 0.0492(12) Uani 1 1 d . . . . .
H11A H 0.464469 0.155142 1.130183 0.074 Uiso 1 1 calc R U . . .
H11B H 0.540286 0.146035 1.154661 0.074 Uiso 1 1 calc R U . . .
H11C H 0.502785 0.116410 0.911170 0.074 Uiso 1 1 calc R U . . .
N1 N 0.30413(15) 0.30129(15) -0.0617(6) 0.0281(7) Uani 1 1 d . . . . .
O1 O 0.36534(13) 0.22912(13) 0.3597(6) 0.0310(6) Uani 1 1 d . . . . .
O2 O 0.46217(14) 0.22153(15) 0.6991(6) 0.0341(7) Uani 1 1 d . . . . .
O3 O 0.34349(14) 0.15651(14) -0.1827(8) 0.0289(8) Uani 1 2 d DS T P . .
Co1 Co 0.29352(3) 0.20648(3) 0.10264(17) 0.0253(2) Uani 1 2 d S T P . .
H3A H 0.366(3) 0.182(3) -0.276(5) 0.09(3) Uiso 1 1 d D . . . .

loop_
_atom_site_aniso_label
_atom_site_aniso_U_11
_atom_site_aniso_U_22
_atom_site_aniso_U_33
_atom_site_aniso_U_23
_atom_site_aniso_U_13
_atom_site_aniso_U_12
C1 0.0214(16) 0.0272(18) 0.0342(18) -0.0067(16) 0.0020(15) -0.0047(13)
C2 0.0249(17) 0.0255(18) 0.0323(19) -0.0039(15) 0.0033(15) -0.0022(14)
C3 0.0250(18) 0.0261(18) 0.039(2) -0.0041(16) 0.0036(16) -0.0024(14)
C4 0.0239(17) 0.0321(19) 0.044(2) -0.0080(18) 0.0052(19) -0.0039(15)
C5 0.0193(17) 0.038(2) 0.037(2) -0.0088(17) -0.0003(15) -0.0034(16)
C6 0.0250(18) 0.0322(19) 0.0298(19) -0.0029(15) 0.0018(15) -0.0023(15)
C7 0.0276(18) 0.0191(16) 0.038(2) 0.0016(15) 0.0023(16) -0.0050(14)
C8 0.0299(19) 0.0243(18) 0.042(2) 0.0024(16) -0.0033(17) -0.0024(15)
C9 0.0299(18) 0.0299(18) 0.046(3) 0.0010(17) -0.0010(17) 0.001(2)
C10 0.0221(17) 0.049(2) 0.043(2) 0.000(2) -0.0046(17) 0.0046(17)
C11 0.036(2) 0.054(3) 0.058(3) 0.007(2) -0.009(2) 0.003(2)
N1 0.0244(15) 0.0215(14) 0.0383(18) 0.0015(13) -0.0020(13) -0.0011(12)
O1 0.0269(13) 0.0294(13) 0.0367(14) 0.0021(12) -0.0019(12) -0.0093(10)
O2 0.0274(14) 0.0353(16) 0.0397(15) 0.0029(12) -0.0065(12) -0.0034(11)
O3 0.0264(11) 0.0264(11) 0.034(2) -0.0007(11) 0.0007(11) -0.0005(15)
Co1 0.0218(3) 0.0218(3) 0.0323(4) 0.0009(3) -0.0009(3) -0.0031(3)

loop_
_atom_type_symbol
_atom_type_description
_atom_type_scat_dispersion_real
_atom_type_scat_dispersion_imag
_atom_type_scat_source
C C 0.0181 0.0091 'International Tables Vol C Tables 4.2.6.8 and 6.1.1.4'
H H 0.0000 0.0000 'International Tables Vol C Tables 4.2.6.8 and 6.1.1.4'
N N 0.0311 0.0180 'International Tables Vol C Tables 4.2.6.8 and 6.1.1.4'
O O 0.0492 0.0322 'International Tables Vol C Tables 4.2.6.8 and 6.1.1.4'
Co Co -2.3653 3.6143 'International Tables Vol C Tables 4.2.6.8 and 6.1.1.4'

loop_
_geom_angle_atom_site_label_1
_geom_angle_atom_site_label_2
_geom_angle_atom_site_label_3
_geom_angle
_geom_angle_site_symmetry_1
_geom_angle_site_symmetry_3
_geom_angle_publ_flag
C2 C1 C6 117.1(3) . . ?
O1 C1 C2 124.3(4) . . ?
O1 C1 C6 118.6(4) . . ?
C1 C2 C3 120.5(4) . . ?
C1 C2 C7 123.3(3) . . ?
C3 C2 C7 116.2(4) . . ?
C2 C3 H3 119.4 . . ?
C4 C3 C2 121.2(4) . . ?
C4 C3 H3 119.4 . . ?
C3 C4 H4 120.2 . . ?
C3 C4 C5 119.7(4) . . ?
C5 C4 H4 120.2 . . ?
C4 C5 H5 119.8 . . ?
C6 C5 C4 120.4(4) . . ?
C6 C5 H5 119.8 . . ?
C5 C6 C1 121.2(4) . . ?
O2 C6 C1 114.1(3) . . ?
O2 C6 C5 124.7(4) . . ?
C2 C7 H7 115.5 . . ?
N1 C7 C2 128.9(4) . . ?
N1 C7 H7 115.5 . . ?
H8A C8 H8B 107.8 . . ?
C9 C8 H8A 109.0 . . ?
C9 C8 H8B 109.0 . . ?
N1 C8 H8A 109.0 . . ?
N1 C8 H8B 109.0 . . ?
N1 C8 C9 112.8(4) . . ?
C8 C9 C8 112.8(5) 7 . ?
C8 C9 H9A 109.0 . . ?
C8 C9 H9A 109.0 7 . ?
C8 C9 H9B 109.0 7 . ?
C8 C9 H9B 109.0 . . ?
H9A C9 H9B 107.8 . . ?
H10A C10 H10B 108.5 . . ?
C11 C10 H10A 110.2 . . ?
C11 C10 H10B 110.2 . . ?
O2 C10 H10A 110.2 . . ?
O2 C10 H10B 110.2 . . ?
O2 C10 C11 107.5(4) . . ?
C10 C11 H11A 109.5 . . ?
C10 C11 H11B 109.5 . . ?
C10 C11 H11C 109.5 . . ?
H11A C11 H11B 109.5 . . ?
H11A C11 H11C 109.5 . . ?
H11B C11 H11C 109.5 . . ?
C7 N1 C8 113.9(3) . . ?
C7 N1 Co1 123.4(3) . . ?
C8 N1 Co1 122.2(2) . . ?
C1 O1 Co1 130.3(3) . . ?
C6 O2 C10 117.8(3) . . ?
Co1 O3 H3A 111(5) . . ?
Co1 O3 H3A 111(5) . 7 ?
H3A O3 H3A 111(3) . 7 ?
N1 Co1 N1 92.03(17) 7 . ?
O1 Co1 N1 88.00(12) 7 7 ?
O1 Co1 N1 160.53(13) 7 . ?
O1 Co1 N1 88.00(12) . . ?
O1 Co1 N1 160.53(13) . 7 ?
O1 Co1 O1 85.59(16) . 7 ?
O1 Co1 O3 101.64(12) . . ?
O1 Co1 O3 101.64(12) 7 . ?
O3 Co1 N1 97.65(12) . . ?
O3 Co1 N1 97.65(12) . 7 ?

loop_
_geom_bond_atom_site_label_1
_geom_bond_atom_site_label_2
_geom_bond_distance
_geom_bond_site_symmetry_2
_geom_bond_publ_flag
C1 C2 1.406(6) . ?
C1 C6 1.438(6) . ?
C1 O1 1.305(4) . ?
C2 C3 1.412(5) . ?
C2 C7 1.431(6) . ?
C3 H3 0.9300 . ?
C3 C4 1.369(6) . ?
C4 H4 0.9300 . ?
C4 C5 1.402(6) . ?
C5 H5 0.9300 . ?
C5 C6 1.380(6) . ?
C6 O2 1.361(5) . ?
C7 H7 0.9300 . ?
C7 N1 1.297(5) . ?
C8 H8A 0.9700 . ?
C8 H8B 0.9700 . ?
C8 C9 1.515(5) . ?
C8 N1 1.471(5) . ?
C9 H9A 0.9700 . ?
C9 H9B 0.9700 . ?
C10 H10A 0.9700 . ?
C10 H10B 0.9700 . ?
C10 C11 1.501(7) . ?
C10 O2 1.426(5) . ?
C11 H11A 0.9600 . ?
C11 H11B 0.9600 . ?
C11 H11C 0.9600 . ?
N1 Co1 2.120(3) . ?
O1 Co1 2.012(3) . ?
O3 Co1 2.038(4) . ?
O3 H3A 0.834(13) 7 ?
O3 H3A 0.834(13) . ?

loop_
_geom_hbond_atom_site_label_D
_geom_hbond_atom_site_label_H
_geom_hbond_atom_site_label_A
_geom_hbond_distance_DH
_geom_hbond_distance_HA
_geom_hbond_distance_DA
_geom_hbond_angle_DHA
_geom_hbond_site_symmetry_A
_geom_hbond_publ_flag
C8 H8A O1 0.97 2.61 3.418(5) 141.5 1_554 yes
O3 H3A O1 0.834(13) 2.08(3) 2.777(5) 142(4) 1_554 yes
O3 H3A O2 0.834(13) 2.14(3) 2.833(3) 141(5) 1_554 yes

loop_
_geom_torsion_atom_site_label_1
_geom_torsion_atom_site_label_2
_geom_torsion_atom_site_label_3
_geom_torsion_atom_site_label_4
_geom_torsion
_geom_torsion_site_symmetry_1
_geom_torsion_site_symmetry_2
_geom_torsion_site_symmetry_3
_geom_torsion_site_symmetry_4
_geom_torsion_publ_flag
C1 C2 C3 C4 -0.9(6) . . . . ?
C1 C2 C7 N1 -0.8(7) . . . . ?
C1 C6 O2 C10 177.9(3) . . . . ?
C2 C1 C6 C5 0.3(6) . . . . ?
C2 C1 C6 O2 180.0(3) . . . . ?
C2 C1 O1 Co1 11.7(6) . . . . ?
C2 C3 C4 C5 0.3(6) . . . . ?
C2 C7 N1 C8 -178.9(4) . . . . ?
C2 C7 N1 Co1 -7.4(6) . . . . ?
C3 C2 C7 N1 178.5(4) . . . . ?
C3 C4 C5 C6 0.6(6) . . . . ?
C4 C5 C6 C1 -0.9(6) . . . . ?
C4 C5 C6 O2 179.4(4) . . . . ?
C5 C6 O2 C10 -2.4(6) . . . . ?
C6 C1 C2 C3 0.6(5) . . . . ?
C6 C1 C2 C7 179.9(4) . . . . ?
C6 C1 O1 Co1 -169.0(3) . . . . ?
C7 C2 C3 C4 179.7(4) . . . . ?
C9 C8 N1 C7 -143.9(4) . . . . ?
C9 C8 N1 Co1 44.5(5) . . . . ?
C11 C10 O2 C6 179.6(4) . . . . ?
N1 C8 C9 C8 -73.6(6) . . . 7 ?
O1 C1 C2 C3 180.0(4) . . . . ?
O1 C1 C2 C7 -0.8(6) . . . . ?
O1 C1 C6 C5 -179.1(4) . . . . ?
O1 C1 C6 O2 0.6(5) . . . . ?
